data_7209156
loop_
_publ_author_name
'Jacobs, Ayesha'
'B\'athori, Nikoletta B.'
'Nassimbeni, Luigi R.'
'Sebogisi, Baganetsi K.'

_publ_section_title
;
 Salts of (+)-deoxycholic acid with amines: structure, thermal stability,
 kinetics of salt formation, decomposition and chiral resolution
;
_journal_issue 5
_journal_name_full CrystEngComm
_journal_page_first 931
_journal_paper_doi 10.1039/c2ce26706c
_journal_volume 15
_journal_year 2013
_chemical_absolute_configuration rm
_chemical_formula_sum 'C32 H59 N O4'
_chemical_formula_weight 521.80
_chemical_name_common 'di-n-butylammonium deoxycholate'
_chemical_name_systematic
;
di-n-butylammonium deoxycholate
;
_space_group_IT_number 4
_symmetry_cell_setting monoclinic
_symmetry_space_group_name_Hall 'P 2yb'
_symmetry_space_group_name_H-M 'P 1 21 1'
_atom_sites_solution_hydrogens geom
_atom_sites_solution_primary direct
_atom_sites_solution_secondary difmap
_audit_creation_method SHELXL-97
_cell_angle_alpha 90.00
_cell_angle_beta 100.94(3)
_cell_angle_gamma 90.00
_cell_formula_units_Z 2
_cell_length_a 14.043(3)
_cell_length_b 7.8258(16)
_cell_length_c 14.055(3)
_cell_measurement_reflns_used 7058
_cell_measurement_temperature 173(2)
_cell_measurement_theta_max 28.29
_cell_measurement_theta_min 0.41
_cell_volume 1516.5(6)
_computing_cell_refinement 'DENZO-SMN (Otwinowski & Minor, 1997)'
_computing_data_collection 'COLLECT (2000)'
_computing_data_reduction 'DENZO-SMN (Otwinowski & Minor, 1997)'
_computing_molecular_graphics 'X-seed (Barbour, 1999)'
_computing_publication_material 'SHELXL-97 (Sheldrick, 1997)'
_computing_structure_refinement 'SHELXL-97 (Sheldrick, 1997)'
_computing_structure_solution 'SHELXS-97 (Sheldrick, 1990)'
_diffrn_ambient_temperature 173(2)
_diffrn_measured_fraction_theta_full 0.997
_diffrn_measured_fraction_theta_max 0.997
_diffrn_measurement_device_type 'Nonius KappaCCD'
_diffrn_measurement_method '1\% \f scans and \w scans'
_diffrn_radiation_monochromator graphite
_diffrn_radiation_source 'fine-focus sealed tube'
_diffrn_radiation_type MoK\a
_diffrn_radiation_wavelength 0.71073
_diffrn_reflns_av_R_equivalents 0.0296
_diffrn_reflns_av_sigmaI/netI 0.0480
_diffrn_reflns_limit_h_max 18
_diffrn_reflns_limit_h_min -18
_diffrn_reflns_limit_k_max 10
_diffrn_reflns_limit_k_min -10
_diffrn_reflns_limit_l_max 18
_diffrn_reflns_limit_l_min -18
_diffrn_reflns_number 7058
_diffrn_reflns_theta_full 28.29
_diffrn_reflns_theta_max 28.29
_diffrn_reflns_theta_min 1.48
_exptl_absorpt_coefficient_mu 0.073
_exptl_absorpt_correction_type none
_exptl_crystal_colour colourless
_exptl_crystal_density_diffrn 1.143
_exptl_crystal_density_meas ?
_exptl_crystal_density_method 'not measured'
_exptl_crystal_description rectangular
_exptl_crystal_F_000 580
_exptl_crystal_size_max 0.35
_exptl_crystal_size_mid 0.28
_exptl_crystal_size_min 0.21
_refine_diff_density_max 0.235
_refine_diff_density_min -0.198
_refine_diff_density_rms 0.041
_refine_ls_extinction_method none
_refine_ls_goodness_of_fit_ref 1.030
_refine_ls_hydrogen_treatment noref
_refine_ls_matrix_type full
_refine_ls_number_parameters 346
_refine_ls_number_reflns 4023
_refine_ls_number_restraints 3
_refine_ls_restrained_S_all 1.030
_refine_ls_R_factor_all 0.0633
_refine_ls_R_factor_gt 0.0413
_refine_ls_shift/su_max 0.006
_refine_ls_shift/su_mean 0.000
_refine_ls_structure_factor_coef Fsqd
_refine_ls_weighting_details 'calc w=1/[\s^2^(Fo^2^)+(0.0618P)^2^+0.0000P] where P=(Fo^2^+2Fc^2^)/3'
_refine_ls_weighting_scheme calc
_refine_ls_wR_factor_gt 0.0941
_refine_ls_wR_factor_ref 0.1028
_reflns_number_gt 3140
_reflns_number_total 4023
_reflns_threshold_expression >2sigma(I)
_cod_data_source_file c2ce26706c.txt
_cod_data_source_block 3
_cod_depositor_comments
;
The following automatic conversions were performed:

'_symmetry_cell_setting' value 'Monoclinic' changed to 'monoclinic'
according to /home/saulius/struct/CIF-dictionaries/cif_core.dic
dictionary named 'cif_core.dic' version 2.4.2 from 2011-04-26.

Automatic conversion script
Id: cif_fix_values 1891 2012-01-12 08:04:46Z andrius 

The following automatic conversions were performed:

'_exptl_crystal_density_meas' value 'not measured' was changed to '?'
- the value is perceived as not measured.

Automatic conversion script
Id: cif_fix_values 3008 2015-01-20 13:52:24Z robertas 
;
_cod_original_cell_volume 1516.5(5)
_cod_original_sg_symbol_H-M 'P 21'
_cod_database_code 7209156

loop_
_symmetry_equiv_pos_as_xyz
'x, y, z'
'-x, y+1/2, -z'

loop_
_atom_site_label
_atom_site_type_symbol
_atom_site_fract_x
_atom_site_fract_y
_atom_site_fract_z
_atom_site_U_iso_or_equiv
_atom_site_adp_type
_atom_site_occupancy
_atom_site_symmetry_multiplicity
_atom_site_calc_flag
_atom_site_refinement_flags
C1 C -0.35834(14) 0.4458(2) 0.60357(14) 0.0213(4) Uani 1 1 d .
H2A H -0.4246 0.4479 0.6181 0.026 Uiso 1 1 calc R
H2B H -0.3232 0.5468 0.6350 0.026 Uiso 1 1 calc R
H1 H 0.4767 -0.0866 0.8976 0.034(6) Uiso 1 1 d R
C2 C -0.36536(14) 0.4599(3) 0.49436(14) 0.0233(4) Uani 1 1 d .
H11A H -0.3999 0.5664 0.4706 0.028 Uiso 1 1 calc R
H11B H -0.2994 0.4652 0.4792 0.028 Uiso 1 1 calc R
H2 H 0.5016 -0.1876 0.9898 0.044(6) Uiso 1 1 d R
O3 O -0.42026(12) 0.3053(2) 0.34149(10) 0.0407(4) Uani 1 1 d D
C3 C -0.41917(14) 0.3074(3) 0.44358(13) 0.0268(4) Uani 1 1 d .
H14 H -0.4876 0.3100 0.4541 0.032 Uiso 1 1 calc R
C4 C -0.37233(15) 0.1408(3) 0.48439(14) 0.0236(4) Uani 1 1 d .
H15A H -0.3080 0.1304 0.4659 0.028 Uiso 1 1 calc R
H15B H -0.4127 0.0441 0.4544 0.028 Uiso 1 1 calc R
C5 C -0.35958(13) 0.1263(2) 0.59486(14) 0.0212(4) Uani 1 1 d .
H5 H -0.4260 0.1236 0.6108 0.025 Uiso 1 1 calc R
C6 C -0.30931(14) -0.0418(3) 0.63182(16) 0.0262(4) Uani 1 1 d .
H17A H -0.3164 -0.0601 0.6998 0.031 Uiso 1 1 calc R
H17B H -0.3421 -0.1377 0.5927 0.031 Uiso 1 1 calc R
C7 C -0.20142(14) -0.0441(3) 0.62677(16) 0.0262(4) Uani 1 1 d .
H10A H -0.1716 -0.1489 0.6589 0.031 Uiso 1 1 calc R
H10B H -0.1947 -0.0485 0.5580 0.031 Uiso 1 1 calc R
C8 C -0.14645(13) 0.1116(2) 0.67474(14) 0.0196(4) Uani 1 1 d .
H4 H -0.1438 0.1053 0.7463 0.023 Uiso 1 1 calc R
C9 C -0.19798(12) 0.2786(2) 0.63597(13) 0.0176(4) Uani 1 1 d .
H6 H -0.1988 0.2803 0.5647 0.021 Uiso 1 1 calc R
C10 C -0.30631(12) 0.2827(2) 0.64787(13) 0.0187(4) Uani 1 1 d .
C11 C -0.13976(14) 0.4351(3) 0.67801(16) 0.0257(5) Uani 1 1 d .
H7A H -0.1382 0.4395 0.7487 0.031 Uiso 1 1 calc R
H7B H -0.1731 0.5394 0.6489 0.031 Uiso 1 1 calc R
O12 O -0.04021(11) 0.4540(2) 0.55866(11) 0.0402(4) Uani 1 1 d .
H12 H 0.0156 0.4721 0.5475 0.048 Uiso 1 1 calc R
C12 C -0.03507(14) 0.4352(2) 0.66013(15) 0.0241(4) Uani 1 1 d .
H8 H 0.0002 0.5355 0.6941 0.029 Uiso 1 1 calc R
C13 C 0.01810(13) 0.2714(2) 0.69885(13) 0.0189(4) Uani 1 1 d .
C14 C -0.04289(13) 0.1161(2) 0.65555(14) 0.0195(4) Uani 1 1 d .
H3 H -0.0493 0.1262 0.5837 0.023 Uiso 1 1 calc R
C15 C 0.02304(15) -0.0377(3) 0.68547(17) 0.0289(5) Uani 1 1 d .
H20A H 0.0066 -0.1331 0.6390 0.035 Uiso 1 1 calc R
H20B H 0.0179 -0.0779 0.7511 0.035 Uiso 1 1 calc R
C16 C 0.12601(15) 0.0325(3) 0.68387(17) 0.0290(5) Uani 1 1 d .
H33A H 0.1533 -0.0230 0.6317 0.035 Uiso 1 1 calc R
H33B H 0.1698 0.0100 0.7465 0.035 Uiso 1 1 calc R
C17 C 0.11525(14) 0.2285(2) 0.66542(14) 0.0208(4) Uani 1 1 d .
H28 H 0.1031 0.2448 0.5936 0.025 Uiso 1 1 calc R
C18 C 0.03526(14) 0.2738(3) 0.81031(13) 0.0282(5) Uani 1 1 d .
H19A H -0.0271 0.2658 0.8316 0.042 Uiso 1 1 calc R
H19B H 0.0677 0.3805 0.8343 0.042 Uiso 1 1 calc R
H19C H 0.0762 0.1766 0.8360 0.042 Uiso 1 1 calc R
C19 C -0.31490(14) 0.2789(3) 0.75521(14) 0.0279(4) Uani 1 1 d .
H23A H -0.2872 0.3840 0.7870 0.042 Uiso 1 1 calc R
H23B H -0.2795 0.1799 0.7868 0.042 Uiso 1 1 calc R
H23C H -0.3834 0.2705 0.7603 0.042 Uiso 1 1 calc R
C20 C 0.20747(13) 0.3309(3) 0.70690(13) 0.0223(4) Uani 1 1 d .
H26 H 0.2229 0.3137 0.7787 0.027 Uiso 1 1 calc R
C21 C 0.19464(15) 0.5221(3) 0.68653(17) 0.0293(5) Uani 1 1 d .
H34A H 0.2575 0.5797 0.7046 0.044 Uiso 1 1 calc R
H34B H 0.1491 0.5694 0.7246 0.044 Uiso 1 1 calc R
H34C H 0.1691 0.5400 0.6174 0.044 Uiso 1 1 calc R
C22 C 0.29304(12) 0.2636(3) 0.66358(13) 0.0217(4) Uani 1 1 d .
H29A H 0.2922 0.1372 0.6658 0.026 Uiso 1 1 calc R
H29B H 0.2827 0.2977 0.5945 0.026 Uiso 1 1 calc R
C23 C 0.39351(12) 0.3247(3) 0.71319(13) 0.0210(4) Uani 1 1 d .
H25A H 0.4392 0.3100 0.6681 0.025 Uiso 1 1 calc R
H25B H 0.3903 0.4481 0.7278 0.025 Uiso 1 1 calc R
C24 C 0.43213(13) 0.2287(3) 0.80656(14) 0.0225(4) Uani 1 1 d .
O24A O 0.44761(13) 0.0720(2) 0.79917(11) 0.0404(4) Uani 1 1 d .
H3B H -0.425(2) 0.4239(5) 0.3212(3) 0.080(10) Uiso 1 1 d D
O24B O 0.44782(13) 0.3096(2) 0.88373(10) 0.0461(4) Uani 1 1 d .
N1G N 0.48194(12) -0.1893(2) 0.92302(11) 0.0267(4) Uani 1 1 d .
C1G C 0.38493(16) -0.2702(3) 0.89774(15) 0.0308(5) Uani 1 1 d .
H27A H 0.3904 -0.3933 0.9140 0.037 Uiso 1 1 calc R
H27B H 0.3605 -0.2596 0.8271 0.037 Uiso 1 1 calc R
C2G C 0.31351(15) -0.1866(3) 0.95224(15) 0.0329(5) Uani 1 1 d .
H31A H 0.3089 -0.0632 0.9365 0.040 Uiso 1 1 calc R
H31B H 0.3380 -0.1980 1.0228 0.040 Uiso 1 1 calc R
C3G C 0.21299(17) -0.2665(3) 0.92664(17) 0.0404(6) Uani 1 1 d .
H35A H 0.1886 -0.2526 0.8562 0.049 Uiso 1 1 calc R
H35B H 0.2186 -0.3905 0.9404 0.049 Uiso 1 1 calc R
C4G C 0.13952(17) -0.1913(5) 0.98069(17) 0.0524(7) Uani 1 1 d .
H37A H 0.1615 -0.2087 1.0505 0.079 Uiso 1 1 calc R
H37B H 0.0768 -0.2479 0.9597 0.079 Uiso 1 1 calc R
H37C H 0.1326 -0.0687 0.9669 0.079 Uiso 1 1 calc R
C5G C 0.55910(16) -0.2776(3) 0.88244(15) 0.0293(5) Uani 1 1 d .
H21A H 0.5414 -0.2790 0.8108 0.035 Uiso 1 1 calc R
H21B H 0.5649 -0.3974 0.9055 0.035 Uiso 1 1 calc R
C6G C 0.65554(16) -0.1869(3) 0.91350(15) 0.0319(5) Uani 1 1 d .
H24A H 0.6707 -0.1791 0.9851 0.038 Uiso 1 1 calc R
H24B H 0.6503 -0.0691 0.8873 0.038 Uiso 1 1 calc R
C7G C 0.73796(17) -0.2793(3) 0.87839(17) 0.0351(5) Uani 1 1 d .
H32A H 0.7429 -0.3970 0.9047 0.042 Uiso 1 1 calc R
H32B H 0.7223 -0.2876 0.8068 0.042 Uiso 1 1 calc R
C8G C 0.83534(18) -0.1912(4) 0.90808(18) 0.0494(6) Uani 1 1 d .
H36A H 0.8316 -0.0755 0.8808 0.074 Uiso 1 1 calc R
H36B H 0.8852 -0.2564 0.8837 0.074 Uiso 1 1 calc R
H36C H 0.8521 -0.1846 0.9789 0.074 Uiso 1 1 calc R

loop_
_atom_site_aniso_label
_atom_site_aniso_U_11
_atom_site_aniso_U_22
_atom_site_aniso_U_33
_atom_site_aniso_U_23
_atom_site_aniso_U_13
_atom_site_aniso_U_12
C1 0.0169(10) 0.0219(9) 0.0246(11) -0.0017(8) 0.0029(8) 0.0021(8)
C2 0.0213(10) 0.0233(9) 0.0258(11) 0.0043(9) 0.0059(8) 0.0052(8)
O3 0.0593(11) 0.0377(9) 0.0212(7) 0.0014(7) -0.0023(7) 0.0090(9)
C3 0.0232(10) 0.0328(11) 0.0225(10) -0.0003(10) -0.0002(8) 0.0031(9)
C4 0.0216(11) 0.0222(9) 0.0249(11) -0.0026(9) -0.0014(8) 0.0002(8)
C5 0.0132(9) 0.0224(9) 0.0276(11) 0.0012(9) 0.0029(8) -0.0026(8)
C6 0.0244(11) 0.0180(9) 0.0346(12) 0.0037(9) 0.0018(9) -0.0053(8)
C7 0.0226(10) 0.0158(9) 0.0375(12) 0.0026(9) -0.0009(9) -0.0018(8)
C8 0.0168(10) 0.0174(9) 0.0233(10) 0.0036(8) 0.0007(8) -0.0013(8)
C9 0.0155(8) 0.0166(8) 0.0205(9) 0.0007(8) 0.0029(7) -0.0006(7)
C10 0.0146(8) 0.0206(9) 0.0206(9) 0.0023(8) 0.0023(7) 0.0007(8)
C11 0.0174(10) 0.0166(9) 0.0422(13) -0.0046(9) 0.0037(9) 0.0005(8)
O12 0.0305(8) 0.0498(10) 0.0397(9) 0.0217(8) 0.0051(7) -0.0044(8)
C12 0.0199(10) 0.0172(9) 0.0349(12) -0.0009(9) 0.0049(9) -0.0021(8)
C13 0.0159(9) 0.0204(9) 0.0204(9) 0.0007(8) 0.0037(7) -0.0006(8)
C14 0.0186(10) 0.0176(9) 0.0218(10) -0.0003(8) 0.0024(8) -0.0013(8)
C15 0.0218(10) 0.0194(9) 0.0434(13) 0.0030(9) 0.0012(9) 0.0016(8)
C16 0.0206(11) 0.0246(10) 0.0403(13) 0.0020(9) 0.0017(9) 0.0038(8)
C17 0.0179(9) 0.0234(9) 0.0213(10) -0.0005(8) 0.0037(8) 0.0004(8)
C18 0.0244(10) 0.0398(12) 0.0208(9) -0.0018(10) 0.0053(8) -0.0049(9)
C19 0.0240(10) 0.0361(11) 0.0244(10) 0.0015(9) 0.0063(8) -0.0002(9)
C20 0.0179(9) 0.0287(10) 0.0196(9) -0.0039(8) 0.0022(7) -0.0001(8)
C21 0.0206(10) 0.0271(10) 0.0399(13) -0.0085(9) 0.0051(9) -0.0043(8)
C22 0.0166(9) 0.0287(10) 0.0195(9) -0.0014(8) 0.0024(7) 0.0023(8)
C23 0.0164(9) 0.0249(9) 0.0218(9) 0.0000(8) 0.0040(7) -0.0002(8)
C24 0.0168(9) 0.0277(10) 0.0229(11) 0.0018(9) 0.0032(8) -0.0022(8)
O24A 0.0584(11) 0.0285(8) 0.0306(9) 0.0060(7) -0.0007(7) 0.0057(7)
O24B 0.0688(12) 0.0441(10) 0.0209(8) -0.0039(8) -0.0031(7) 0.0099(9)
N1G 0.0343(10) 0.0239(9) 0.0202(8) 0.0024(8) 0.0005(7) 0.0007(8)
C1G 0.0386(13) 0.0243(10) 0.0279(11) -0.0024(9) 0.0025(9) -0.0049(9)
C2G 0.0357(12) 0.0349(11) 0.0271(11) -0.0023(10) 0.0033(9) -0.0034(10)
C3G 0.0401(13) 0.0427(13) 0.0369(13) -0.0019(11) 0.0032(10) -0.0071(11)
C4G 0.0373(13) 0.0768(19) 0.0418(14) -0.0046(16) 0.0041(11) -0.0060(15)
C5G 0.0377(12) 0.0236(10) 0.0256(11) -0.0006(9) 0.0037(9) 0.0034(9)
C6G 0.0422(12) 0.0290(11) 0.0249(10) 0.0006(10) 0.0071(9) 0.0001(10)
C7G 0.0413(13) 0.0342(12) 0.0291(11) 0.0031(10) 0.0053(10) 0.0051(10)
C8G 0.0412(14) 0.0626(17) 0.0450(14) 0.0070(15) 0.0098(11) -0.0002(14)

loop_
_atom_type_symbol
_atom_type_description
_atom_type_scat_dispersion_real
_atom_type_scat_dispersion_imag
_atom_type_scat_source
C C 0.0033 0.0000 'International Tables Vol C Tables 4.2.6.8 and 6.1.1.4'
H H 0.0000 0.0000 'International Tables Vol C Tables 4.2.6.8 and 6.1.1.4'
N N 0.0061 0.0000 'International Tables Vol C Tables 4.2.6.8 and 6.1.1.4'
O O 0.0106 0.0000 'International Tables Vol C Tables 4.2.6.8 and 6.1.1.4'

loop_
_geom_angle_atom_site_label_1
_geom_angle_atom_site_label_2
_geom_angle_atom_site_label_3
_geom_angle
C2 C1 C10 113.71(15)
C2 C1 H2A 108.8
C10 C1 H2A 108.8
C2 C1 H2B 108.8
C10 C1 H2B 108.8
H2A C1 H2B 107.7
C3 C2 C1 110.38(16)
C3 C2 H11A 109.6
C1 C2 H11A 109.6
C3 C2 H11B 109.6
C1 C2 H11B 109.6
H11A C2 H11B 108.1
C3 O3 H3B 105.7(4)
O3 C3 C2 112.94(17)
O3 C3 C4 106.84(16)
C2 C3 C4 110.84(15)
O3 C3 H14 108.7
C2 C3 H14 108.7
C4 C3 H14 108.7
C3 C4 C5 113.81(16)
C3 C4 H15A 108.8
C5 C4 H15A 108.8
C3 C4 H15B 108.8
C5 C4 H15B 108.8
H15A C4 H15B 107.7
C4 C5 C6 111.31(16)
C4 C5 C10 112.45(15)
C6 C5 C10 111.41(15)
C4 C5 H5 107.1
C6 C5 H5 107.1
C10 C5 H5 107.1
C7 C6 C5 112.92(15)
C7 C6 H17A 109.0
C5 C6 H17A 109.0
C7 C6 H17B 109.0
C5 C6 H17B 109.0
H17A C6 H17B 107.8
C8 C7 C6 113.08(16)
C8 C7 H10A 109.0
C6 C7 H10A 109.0
C8 C7 H10B 109.0
C6 C7 H10B 109.0
H10A C7 H10B 107.8
C7 C8 C14 110.98(15)
C7 C8 C9 110.84(15)
C14 C8 C9 108.44(14)
C7 C8 H4 108.8
C14 C8 H4 108.8
C9 C8 H4 108.8
C11 C9 C8 111.21(15)
C11 C9 C10 113.75(14)
C8 C9 C10 112.39(14)
C11 C9 H6 106.3
C8 C9 H6 106.3
C10 C9 H6 106.3
C19 C10 C1 107.05(15)
C19 C10 C5 109.65(15)
C1 C10 C5 108.12(14)
C19 C10 C9 111.36(15)
C1 C10 C9 111.73(14)
C5 C10 C9 108.86(14)
C9 C11 C12 113.27(15)
C9 C11 H7A 108.9
C12 C11 H7A 108.9
C9 C11 H7B 108.9
C12 C11 H7B 108.9
H7A C11 H7B 107.7
C12 O12 H12 109.5
O12 C12 C13 111.84(16)
O12 C12 C11 107.21(17)
C13 C12 C11 111.02(15)
O12 C12 H8 108.9
C13 C12 H8 108.9
C11 C12 H8 108.9
C12 C13 C18 108.86(16)
C12 C13 C14 108.80(15)
C18 C13 C14 112.26(15)
C12 C13 C17 117.92(15)
C18 C13 C17 109.39(15)
C14 C13 C17 99.40(14)
C15 C14 C8 118.70(15)
C15 C14 C13 104.46(15)
C8 C14 C13 115.08(15)
C15 C14 H3 105.9
C8 C14 H3 105.9
C13 C14 H3 105.9
C14 C15 C16 103.58(16)
C14 C15 H20A 111.0
C16 C15 H20A 111.0
C14 C15 H20B 111.0
C16 C15 H20B 111.0
H20A C15 H20B 109.0
C15 C16 C17 106.85(16)
C15 C16 H33A 110.4
C17 C16 H33A 110.4
C15 C16 H33B 110.4
C17 C16 H33B 110.4
H33A C16 H33B 108.6
C20 C17 C16 113.65(16)
C20 C17 C13 119.61(16)
C16 C17 C13 102.96(15)
C20 C17 H28 106.6
C16 C17 H28 106.6
C13 C17 H28 106.6
C13 C18 H19A 109.5
C13 C18 H19B 109.5
H19A C18 H19B 109.5
C13 C18 H19C 109.5
H19A C18 H19C 109.5
H19B C18 H19C 109.5
C10 C19 H23A 109.5
C10 C19 H23B 109.5
H23A C19 H23B 109.5
C10 C19 H23C 109.5
H23A C19 H23C 109.5
H23B C19 H23C 109.5
C21 C20 C22 109.53(16)
C21 C20 C17 112.20(16)
C22 C20 C17 109.60(16)
C21 C20 H26 108.5
C22 C20 H26 108.5
C17 C20 H26 108.5
C20 C21 H34A 109.5
C20 C21 H34B 109.5
H34A C21 H34B 109.5
C20 C21 H34C 109.5
H34A C21 H34C 109.5
H34B C21 H34C 109.5
C23 C22 C20 115.79(16)
C23 C22 H29A 108.3
C20 C22 H29A 108.3
C23 C22 H29B 108.3
C20 C22 H29B 108.3
H29A C22 H29B 107.4
C24 C23 C22 112.75(16)
C24 C23 H25A 109.0
C22 C23 H25A 109.0
C24 C23 H25B 109.0
C22 C23 H25B 109.0
H25A C23 H25B 107.8
O24B C24 O24A 124.6(2)
O24B C24 C23 118.58(19)
O24A C24 C23 116.82(18)
C1G N1G C5G 114.40(16)
C1G N1G H1 106.9
C5G N1G H1 106.3
C1G N1G H2 109.4
C5G N1G H2 107.3
H1 N1G H2 112.7
N1G C1G C2G 111.07(17)
N1G C1G H27A 109.4
C2G C1G H27A 109.4
N1G C1G H27B 109.4
C2G C1G H27B 109.4
H27A C1G H27B 108.0
C1G C2G C3G 111.99(19)
C1G C2G H31A 109.2
C3G C2G H31A 109.2
C1G C2G H31B 109.2
C3G C2G H31B 109.2
H31A C2G H31B 107.9
C4G C3G C2G 114.3(2)
C4G C3G H35A 108.7
C2G C3G H35A 108.7
C4G C3G H35B 108.7
C2G C3G H35B 108.7
H35A C3G H35B 107.6
C3G C4G H37A 109.5
C3G C4G H37B 109.5
H37A C4G H37B 109.5
C3G C4G H37C 109.5
H37A C4G H37C 109.5
H37B C4G H37C 109.5
N1G C5G C6G 110.36(17)
N1G C5G H21A 109.6
C6G C5G H21A 109.6
N1G C5G H21B 109.6
C6G C5G H21B 109.6
H21A C5G H21B 108.1
C5G C6G C7G 112.09(19)
C5G C6G H24A 109.2
C7G C6G H24A 109.2
C5G C6G H24B 109.2
C7G C6G H24B 109.2
H24A C6G H24B 107.9
C8G C7G C6G 113.3(2)
C8G C7G H32A 108.9
C6G C7G H32A 108.9
C8G C7G H32B 108.9
C6G C7G H32B 108.9
H32A C7G H32B 107.7
C7G C8G H36A 109.5
C7G C8G H36B 109.5
H36A C8G H36B 109.5
C7G C8G H36C 109.5
H36A C8G H36C 109.5
H36B C8G H36C 109.5

loop_
_geom_bond_atom_site_label_1
_geom_bond_atom_site_label_2
_geom_bond_distance
C1 C2 1.523(3)
C1 C10 1.542(3)
C1 H2A 0.9900
C1 H2B 0.9900
C2 C3 1.517(3)
C2 H11A 0.9900
C2 H11B 0.9900
O3 C3 1.432(2)
O3 H3B 0.969(2)
C3 C4 1.523(3)
C3 H14 1.0000
C4 C5 1.533(3)
C4 H15A 0.9900
C4 H15B 0.9900
C5 C6 1.537(3)
C5 C10 1.550(3)
C5 H5 1.0000
C6 C7 1.530(3)
C6 H17A 0.9900
C6 H17B 0.9900
C7 C8 1.529(3)
C7 H10A 0.9900
C7 H10B 0.9900
C8 C14 1.529(3)
C8 C9 1.542(2)
C8 H4 1.0000
C9 C11 1.528(3)
C9 C10 1.562(2)
C9 H6 1.0000
C10 C19 1.536(3)
C11 C12 1.538(3)
C11 H7A 0.9900
C11 H7B 0.9900
O12 C12 1.422(3)
O12 H12 0.8400
C12 C13 1.530(3)
C12 H8 1.0000
C13 C18 1.539(3)
C13 C14 1.544(3)
C13 C17 1.561(3)
C14 C15 1.528(3)
C14 H3 1.0000
C15 C16 1.551(3)
C15 H20A 0.9900
C15 H20B 0.9900
C16 C17 1.558(3)
C16 H33A 0.9900
C16 H33B 0.9900
C17 C20 1.540(3)
C17 H28 1.0000
C18 H19A 0.9800
C18 H19B 0.9800
C18 H19C 0.9800
C19 H23A 0.9800
C19 H23B 0.9800
C19 H23C 0.9800
C20 C21 1.528(3)
C20 C22 1.539(2)
C20 H26 1.0000
C21 H34A 0.9800
C21 H34B 0.9800
C21 H34C 0.9800
C22 C23 1.527(3)
C22 H29A 0.9900
C22 H29B 0.9900
C23 C24 1.520(3)
C23 H25A 0.9900
C23 H25B 0.9900
C24 O24B 1.239(2)
C24 O24A 1.254(3)
N1G C1G 1.483(3)
N1G C5G 1.487(3)
N1G H1 0.8770
N1G H2 0.9263
C1G C2G 1.521(3)
C1G H27A 0.9900
C1G H27B 0.9900
C2G C3G 1.523(3)
C2G H31A 0.9900
C2G H31B 0.9900
C3G C4G 1.512(3)
C3G H35A 0.9900
C3G H35B 0.9900
C4G H37A 0.9800
C4G H37B 0.9800
C4G H37C 0.9800
C5G C6G 1.518(3)
C5G H21A 0.9900
C5G H21B 0.9900
C6G C7G 1.524(3)
C6G H24A 0.9900
C6G H24B 0.9900
C7G C8G 1.518(4)
C7G H32A 0.9900
C7G H32B 0.9900
C8G H36A 0.9800
C8G H36B 0.9800
C8G H36C 0.9800

loop_
_geom_torsion_atom_site_label_1
_geom_torsion_atom_site_label_2
_geom_torsion_atom_site_label_3
_geom_torsion_atom_site_label_4
_geom_torsion
C10 C1 C2 C3 58.7(2)
C1 C2 C3 O3 -174.54(15)
C1 C2 C3 C4 -54.70(19)
O3 C3 C4 C5 176.46(16)
C2 C3 C4 C5 53.0(2)
C3 C4 C5 C6 -178.31(15)
C3 C4 C5 C10 -52.5(2)
C4 C5 C6 C7 72.3(2)
C10 C5 C6 C7 -54.1(2)
C5 C6 C7 C8 51.7(2)
C6 C7 C8 C14 -172.09(16)
C6 C7 C8 C9 -51.5(2)
C7 C8 C9 C11 -175.89(17)
C14 C8 C9 C11 -53.83(19)
C7 C8 C9 C10 55.27(19)
C14 C8 C9 C10 177.33(15)
C2 C1 C10 C19 -174.16(16)
C2 C1 C10 C5 -56.10(19)
C2 C1 C10 C9 63.7(2)
C4 C5 C10 C19 168.10(15)
C6 C5 C10 C19 -66.13(19)
C4 C5 C10 C1 51.72(18)
C6 C5 C10 C1 177.48(16)
C4 C5 C10 C9 -69.84(19)
C6 C5 C10 C9 55.92(18)
C11 C9 C10 C19 -63.9(2)
C8 C9 C10 C19 63.6(2)
C11 C9 C10 C1 55.7(2)
C8 C9 C10 C1 -176.76(15)
C11 C9 C10 C5 175.08(16)
C8 C9 C10 C5 -57.42(18)
C8 C9 C11 C12 55.6(2)
C10 C9 C11 C12 -176.31(15)
C9 C11 C12 O12 67.0(2)
C9 C11 C12 C13 -55.4(2)
O12 C12 C13 C18 171.02(15)
C11 C12 C13 C18 -69.3(2)
O12 C12 C13 C14 -66.36(18)
C11 C12 C13 C14 53.3(2)
O12 C12 C13 C17 45.7(2)
C11 C12 C13 C17 165.40(17)
C7 C8 C14 C15 -56.7(2)
C9 C8 C14 C15 -178.68(16)
C7 C8 C14 C13 178.51(16)
C9 C8 C14 C13 56.5(2)
C12 C13 C14 C15 171.38(17)
C18 C13 C14 C15 -68.07(18)
C17 C13 C14 C15 47.48(17)
C12 C13 C14 C8 -56.7(2)
C18 C13 C14 C8 63.9(2)
C17 C13 C14 C8 179.41(15)
C8 C14 C15 C16 -163.74(17)
C13 C14 C15 C16 -33.94(19)
C14 C15 C16 C17 6.8(2)
C15 C16 C17 C20 153.08(17)
C15 C16 C17 C13 22.2(2)
C12 C13 C17 C20 73.8(2)
C18 C13 C17 C20 -51.2(2)
C14 C13 C17 C20 -168.96(16)
C12 C13 C17 C16 -159.00(17)
C18 C13 C17 C16 75.9(2)
C14 C13 C17 C16 -41.79(19)
C16 C17 C20 C21 179.38(18)
C13 C17 C20 C21 -58.6(2)
C16 C17 C20 C22 57.5(2)
C13 C17 C20 C22 179.50(16)
C21 C20 C22 C23 69.2(2)
C17 C20 C22 C23 -167.26(15)
C20 C22 C23 C24 78.7(2)
C22 C23 C24 O24B -117.2(2)
C22 C23 C24 O24A 64.1(2)
C5G N1G C1G C2G 172.69(17)
N1G C1G C2G C3G 179.45(17)
C1G C2G C3G C4G 178.5(2)
C1G N1G C5G C6G -179.17(16)
N1G C5G C6G C7G 176.63(16)
C5G C6G C7G C8G 179.80(18)
